data_7225752
loop_
_publ_author_name
'Kalmode, Hanuman'
'Maity, Dilip Kumar'
'Bhate, Prakash'

_publ_section_title
;
 Thermal and Lewis acid Promoted Intramolecular Diels-Alder Reaction of
 Furanose Tethered 1,3,9-Decatriene Systems: A Synthetic and Computational
 Investigation
;
_journal_name_full 'RSC Adv.'
_journal_paper_doi 10.1039/C6RA10456H
_journal_year 2016
_chemical_formula_sum 'C17 H22 O5'
_chemical_formula_weight 306.35
_chemical_melting_point 396.0(10)
_chemical_name_systematic
'(3S,3aS,6aR,8aR,8bR,11aR,12aR)-3,10,10-trimethyl-3a,4,5,6,8b,11a-hexahydro-3H indeno[4'',3a'':3',4']furo[2',3':4,5]furo[2,3-d][1,3]dioxol-7(8aH)-one'
_space_group_IT_number 4
_symmetry_cell_setting monoclinic
_symmetry_space_group_name_Hall 'P 2yb'
_symmetry_space_group_name_H-M 'P 1 21 1'
_atom_sites_solution_hydrogens geom
_atom_sites_solution_primary direct
_atom_sites_solution_secondary difmap
_audit_creation_method SHELXL-97
_audit_update_record
;
2015-03-11 deposited with the CCDC.
2016-06-16 downloaded from the CCDC.
;
_cell_angle_alpha 90.00
_cell_angle_beta 104.838(2)
_cell_angle_gamma 90.00
_cell_formula_units_Z 8
_cell_length_a 8.3984(8)
_cell_length_b 43.043(4)
_cell_length_c 9.1804(9)
_cell_measurement_reflns_used 6199
_cell_measurement_temperature 293(2)
_cell_measurement_theta_max 23.35
_cell_measurement_theta_min 2.37
_cell_volume 3208.0(5)
_computing_cell_refinement 'BRUKER SMART'
_computing_data_collection 'BRUKER SMART'
_computing_data_reduction 'BRUKER SAINT'
_computing_molecular_graphics ORTEP
_computing_structure_refinement 'SHELXL-97 (Sheldrick, 1997)'
_computing_structure_solution 'SHELXS-97 (Sheldrick, 1990)'
_diffrn_ambient_temperature 273(2)
_diffrn_measured_fraction_theta_full 0.984
_diffrn_measured_fraction_theta_max 0.984
_diffrn_measurement_device_type 'BRUKER SMART APEX CCD DIFFRACTOMETER'
_diffrn_measurement_method 'OMEGA-PHI SCAN'
_diffrn_radiation_monochromator graphite
_diffrn_radiation_source 'fine-focus sealed tube'
_diffrn_radiation_type MoK\a
_diffrn_radiation_wavelength 0.71073
_diffrn_reflns_av_R_equivalents 0.0267
_diffrn_reflns_av_sigmaI/netI 0.0458
_diffrn_reflns_limit_h_max 10
_diffrn_reflns_limit_h_min -9
_diffrn_reflns_limit_k_max 54
_diffrn_reflns_limit_k_min -49
_diffrn_reflns_limit_l_max 11
_diffrn_reflns_limit_l_min -11
_diffrn_reflns_number 18513
_diffrn_reflns_theta_full 27.00
_diffrn_reflns_theta_max 27.00
_diffrn_reflns_theta_min 0.95
_exptl_absorpt_coefficient_mu 0.093
_exptl_absorpt_correction_T_max 0.9745
_exptl_absorpt_correction_T_min 0.9595
_exptl_absorpt_correction_type multi-scan
_exptl_absorpt_process_details 'BRUKER SADABS'
_exptl_crystal_colour COLOURLESS
_exptl_crystal_density_diffrn 1.269
_exptl_crystal_density_method 'not measured'
_exptl_crystal_description BLOCKS
_exptl_crystal_F_000 1312
_exptl_crystal_recrystallization_method 'Re-crystallisation from solvent: Absolute ethanol'
_exptl_crystal_size_max 0.45
_exptl_crystal_size_mid 0.35
_exptl_crystal_size_min 0.28
_refine_diff_density_max 0.186
_refine_diff_density_min -0.203
_refine_diff_density_rms 0.036
_refine_ls_abs_structure_details 'Flack H D (1983), Acta Cryst. A39, 876-881'
_refine_ls_abs_structure_Flack 0.7(8)
_refine_ls_extinction_method none
_refine_ls_goodness_of_fit_ref 1.113
_refine_ls_hydrogen_treatment mixed
_refine_ls_matrix_type full
_refine_ls_number_parameters 805
_refine_ls_number_reflns 11334
_refine_ls_number_restraints 1
_refine_ls_restrained_S_all 1.113
_refine_ls_R_factor_all 0.0845
_refine_ls_R_factor_gt 0.0634
_refine_ls_shift/su_max 0.000
_refine_ls_shift/su_mean 0.000
_refine_ls_structure_factor_coef Fsqd
_refine_ls_weighting_details 'calc w=1/[\s^2^(Fo^2^)+(0.0500P)^2^+0.4404P] where P=(Fo^2^+2Fc^2^)/3'
_refine_ls_weighting_scheme calc
_refine_ls_wR_factor_gt 0.1185
_refine_ls_wR_factor_ref 0.1266
_reflns_number_gt 8509
_reflns_number_total 11334
_reflns_threshold_expression >2sigma(I)
_cod_data_source_file c6ra10456h2.cif
_cod_data_source_block udct1m
_cod_depositor_comments
;
The following automatic conversions were performed:

'_chemical_melting_point' value '395-397' was changed to '396.0(10)'
- the average value was taken and precision was estimated.

'_symmetry_cell_setting' value 'MONOCLINIC' changed to 'monoclinic'
according to
/usr/data/users/saulius/crontab/automatic-downloads/rss-feeds/RSC/lib/dictionaries/cif_core.dic
dictionary named 'cif_core.dic' version 2.4.2 from 2011-04-26.

'_exptl_absorpt_correction_type' value 'MULTI-SCAN' changed to
'multi-scan' according to
/usr/data/users/saulius/crontab/automatic-downloads/rss-feeds/RSC/lib/dictionaries/cif_core.dic
dictionary named 'cif_core.dic' version 2.4.2 from 2011-04-26.

Automatic conversion script
Id: cif_fix_values 4268 2015-11-12 08:31:59Z antanas 
;
_cod_original_sg_symbol_H-M P21
_cod_database_code 7225752

loop_
_symmetry_equiv_pos_as_xyz
'x, y, z'
'-x, y+1/2, -z'

loop_
_atom_site_label
_atom_site_type_symbol
_atom_site_fract_x
_atom_site_fract_y
_atom_site_fract_z
_atom_site_U_iso_or_equiv
_atom_site_adp_type
_atom_site_occupancy
_atom_site_symmetry_multiplicity
_atom_site_calc_flag
_atom_site_refinement_flags
O1 O 0.1026(3) 0.95843(5) 0.6371(3) 0.0681(8) Uani 1 1 d .
O2 O 0.3558(3) 0.96641(5) 0.7885(3) 0.0560(6) Uani 1 1 d .
O3 O 0.1495(2) 0.90560(5) 0.6727(3) 0.0493(6) Uani 1 1 d .
O4 O 0.3639(3) 0.89208(5) 0.9723(3) 0.0547(6) Uani 1 1 d .
O5 O 0.2932(4) 0.84308(6) 0.9885(3) 0.0798(9) Uani 1 1 d .
O6 O 0.7195(3) 0.61376(6) 0.6419(3) 0.0627(7) Uani 1 1 d .
O7 O 0.8637(4) 0.61689(6) 0.8824(3) 0.0800(9) Uani 1 1 d .
O8 O 0.8178(3) 0.66984(5) 0.8752(2) 0.0521(6) Uani 1 1 d .
O9 O 0.5117(3) 0.68697(6) 0.6450(3) 0.0570(6) Uani 1 1 d .
O10 O 0.4725(3) 0.73469(6) 0.7161(3) 0.0735(8) Uani 1 1 d .
O11 O 0.9420(4) 0.87112(6) 0.3132(3) 0.0782(9) Uani 1 1 d .
O12 O 0.8228(4) 0.86336(6) 0.0691(3) 0.0789(9) Uani 1 1 d .
O13 O 0.8462(3) 0.91571(5) 0.0289(2) 0.0543(6) Uani 1 1 d .
O14 O 1.1292(3) 0.94331(6) 0.2513(3) 0.0591(7) Uani 1 1 d .
O15 O 1.1593(3) 0.98724(7) 0.1356(3) 0.0740(8) Uani 1 1 d .
O16 O 0.2510(3) 0.72008(5) 0.0775(3) 0.0623(7) Uani 1 1 d .
O17 O 0.5205(3) 0.72356(6) 0.1880(4) 0.0755(8) Uani 1 1 d .
O18 O 0.5230(3) 0.67002(5) 0.1908(3) 0.0620(7) Uani 1 1 d .
O19 O 0.2861(3) 0.64487(5) -0.0847(3) 0.0518(6) Uani 1 1 d .
O20 O 0.3862(3) 0.59763(6) -0.0972(3) 0.0669(7) Uani 1 1 d .
C56 C 0.2589(4) 0.66607(7) 0.0289(4) 0.0462(8) Uani 1 1 d .
H56 H 0.1426 0.6670 0.0298 0.055 Uiso 1 1 calc R
C52 C 0.3253(4) 0.69728(8) 0.0046(4) 0.0518(8) Uani 1 1 d .
H52 H 0.3164 0.7019 -0.1017 0.062 Uiso 1 1 calc R
C54 C 0.5028(4) 0.69683(7) 0.1017(4) 0.0529(9) Uani 1 1 d .
H54 H 0.5803 0.6969 0.0380 0.063 Uiso 1 1 calc R
C57 C 0.3587(4) 0.61858(8) -0.0202(4) 0.0473(8) Uani 1 1 d .
C55 C 0.3684(4) 0.65444(7) 0.1795(4) 0.0430(8) Uani 1 1 d .
C62 C 0.2746(4) 0.59717(7) 0.2047(4) 0.0486(8) Uani 1 1 d .
H62 H 0.2284 0.5826 0.1228 0.058 Uiso 1 1 calc R
C63 C 0.1308(4) 0.61374(9) 0.2464(4) 0.0582(10) Uani 1 1 d .
H63 H 0.0581 0.6216 0.1526 0.070 Uiso 1 1 calc R
C65 C 0.3025(5) 0.65981(8) 0.3125(4) 0.0542(9) Uani 1 1 d .
H65 H 0.3398 0.6767 0.3751 0.065 Uiso 1 1 calc R
C58 C 0.3935(4) 0.61978(7) 0.1492(4) 0.0437(8) Uani 1 1 d .
C64 C 0.1918(5) 0.64092(9) 0.3433(4) 0.0604(10) Uani 1 1 d .
H64 H 0.1514 0.6448 0.4269 0.073 Uiso 1 1 calc R
C59 C 0.5694(4) 0.60775(8) 0.2264(4) 0.0546(9) Uani 1 1 d .
H59A H 0.6363 0.6068 0.1546 0.065 Uiso 1 1 calc R
H59B H 0.6230 0.6213 0.3088 0.065 Uiso 1 1 calc R
C61 C 0.3879(5) 0.57891(8) 0.3329(5) 0.0626(10) Uani 1 1 d .
H61A H 0.4067 0.5902 0.4273 0.075 Uiso 1 1 calc R
H61B H 0.3414 0.5587 0.3448 0.075 Uiso 1 1 calc R
C53 C 0.3747(5) 0.74161(8) 0.1479(5) 0.0594(10) Uani 1 1 d .
C60 C 0.5451(5) 0.57558(9) 0.2845(5) 0.0646(10) Uani 1 1 d .
H60A H 0.5339 0.5601 0.2057 0.077 Uiso 1 1 calc R
H60B H 0.6362 0.5699 0.3688 0.077 Uiso 1 1 calc R
C67 C 0.3355(7) 0.75388(11) 0.2875(6) 0.0968(15) Uani 1 1 d .
H67A H 0.3412 0.7373 0.3584 0.145 Uiso 1 1 calc R
H67B H 0.2266 0.7626 0.2620 0.145 Uiso 1 1 calc R
H67C H 0.4137 0.7697 0.3315 0.145 Uiso 1 1 calc R
C68 C 0.0291(6) 0.59103(12) 0.3153(6) 0.0924(15) Uani 1 1 d .
H68A H -0.0615 0.6019 0.3379 0.139 Uiso 1 1 calc R
H68B H 0.0975 0.5823 0.4062 0.139 Uiso 1 1 calc R
H68C H -0.0124 0.5747 0.2447 0.139 Uiso 1 1 calc R
C66 C 0.3937(6) 0.76693(9) 0.0412(6) 0.0880(14) Uani 1 1 d .
H66A H 0.2956 0.7794 0.0163 0.132 Uiso 1 1 calc R
H66B H 0.4113 0.7579 -0.0489 0.132 Uiso 1 1 calc R
H66C H 0.4862 0.7797 0.0881 0.132 Uiso 1 1 calc R
C39 C 0.9991(4) 0.92396(8) 0.2767(4) 0.0504(9) Uani 1 1 d .
H39 H 0.9874 0.9260 0.3798 0.060 Uiso 1 1 calc R
C11 C 0.5029(4) 0.84733(7) 0.7378(4) 0.0420(7) Uani 1 1 d .
H11 H 0.5525 0.8366 0.8328 0.050 Uiso 1 1 calc R
C6 C 0.3344(4) 0.86236(7) 0.7516(4) 0.0414(7) Uani 1 1 d .
C8 C 0.4020(4) 0.90504(7) 0.5862(4) 0.0427(8) Uani 1 1 d .
H8 H 0.3504 0.9184 0.5089 0.051 Uiso 1 1 calc R
C10 C 0.6289(4) 0.87136(8) 0.7109(4) 0.0452(8) Uani 1 1 d .
H10 H 0.6642 0.8837 0.8033 0.054 Uiso 1 1 calc R
C4 C 0.3926(4) 0.91343(8) 0.8594(4) 0.0434(8) Uani 1 1 d .
H4 H 0.5096 0.9185 0.8749 0.052 Uiso 1 1 calc R
C40 C 1.0688(4) 0.96862(8) 0.1647(4) 0.0498(9) Uani 1 1 d .
C5 C 0.3265(4) 0.86341(8) 0.9129(4) 0.0495(9) Uani 1 1 d .
C41 C 0.8824(4) 0.96810(8) 0.1217(4) 0.0475(8) Uani 1 1 d .
C3 C 0.2879(4) 0.94199(8) 0.8553(4) 0.0484(8) Uani 1 1 d .
H3 H 0.2717 0.9475 0.9541 0.058 Uiso 1 1 calc R
C7 C 0.3208(3) 0.89710(7) 0.7085(4) 0.0379(7) Uani 1 1 d .
C38 C 0.8436(4) 0.93466(7) 0.1592(4) 0.0448(8) Uani 1 1 d .
C9 C 0.5456(4) 0.89312(8) 0.5881(4) 0.0493(8) Uani 1 1 d .
H9 H 0.5964 0.8982 0.5124 0.059 Uiso 1 1 calc R
C48 C 0.6862(4) 0.93157(9) 0.2057(4) 0.0551(9) Uani 1 1 d .
H48 H 0.6177 0.9146 0.1740 0.066 Uiso 1 1 calc R
C14 C 0.2003(4) 0.84128(8) 0.6538(4) 0.0548(9) Uani 1 1 d .
H14A H 0.1144 0.8371 0.7045 0.066 Uiso 1 1 calc R
H14B H 0.1511 0.8511 0.5576 0.066 Uiso 1 1 calc R
C35 C 1.0262(5) 0.89090(8) 0.2374(4) 0.0618(11) Uani 1 1 d .
H35 H 1.1431 0.8856 0.2551 0.074 Uiso 1 1 calc R
C2 C 0.1276(4) 0.93404(7) 0.7396(4) 0.0474(8) Uani 1 1 d .
H2 H 0.0364 0.9327 0.7878 0.057 Uiso 1 1 calc R
C47 C 0.6454(5) 0.95283(11) 0.2908(5) 0.0673(11) Uani 1 1 d .
H47 H 0.5471 0.9509 0.3189 0.081 Uiso 1 1 calc R
C17 C 0.7829(4) 0.85599(10) 0.6843(5) 0.0660(11) Uani 1 1 d .
H17A H 0.8603 0.8717 0.6738 0.099 Uiso 1 1 calc R
H17B H 0.7533 0.8437 0.5939 0.099 Uiso 1 1 calc R
H17C H 0.8320 0.8429 0.7683 0.099 Uiso 1 1 calc R
C12 C 0.4510(4) 0.82276(8) 0.6158(5) 0.0590(10) Uani 1 1 d .
H12A H 0.4413 0.8316 0.5168 0.071 Uiso 1 1 calc R
H12B H 0.5299 0.8059 0.6315 0.071 Uiso 1 1 calc R
C13 C 0.2866(4) 0.81161(9) 0.6314(5) 0.0631(10) Uani 1 1 d .
H13A H 0.2992 0.7979 0.7174 0.076 Uiso 1 1 calc R
H13B H 0.2267 0.8008 0.5413 0.076 Uiso 1 1 calc R
C45 C 0.8141(5) 0.99335(8) 0.2123(5) 0.0600(10) Uani 1 1 d .
H45 H 0.9047 1.0077 0.2548 0.072 Uiso 1 1 calc R
C15 C 0.1563(6) 1.00777(9) 0.7660(6) 0.0758(12) Uani 1 1 d .
H15A H 0.2379 1.0238 0.7956 0.114 Uiso 1 1 calc R
H15B H 0.1286 0.9996 0.8536 0.114 Uiso 1 1 calc R
H15C H 0.0595 1.0163 0.6985 0.114 Uiso 1 1 calc R
C36 C 0.8635(6) 0.84788(9) 0.2096(4) 0.0768(13) Uani 1 1 d .
C37 C 0.9310(5) 0.88786(8) 0.0712(4) 0.0574(10) Uani 1 1 d .
H37 H 1.0057 0.8834 0.0075 0.069 Uiso 1 1 calc R
C1 C 0.2241(4) 0.98194(7) 0.6872(4) 0.0536(9) Uani 1 1 d .
C46 C 0.7541(5) 0.98024(10) 0.3438(5) 0.0686(11) Uani 1 1 d .
H46 H 0.8511 0.9728 0.4195 0.082 Uiso 1 1 calc R
C16 C 0.2818(6) 0.99403(10) 0.5558(5) 0.0793(12) Uani 1 1 d .
H16A H 0.3161 0.9770 0.5038 0.119 Uiso 1 1 calc R
H16B H 0.3727 1.0079 0.5915 0.119 Uiso 1 1 calc R
H16C H 0.1932 1.0049 0.4881 0.119 Uiso 1 1 calc R
C51 C 0.6713(7) 1.00522(13) 0.4196(7) 0.116(2) Uani 1 1 d .
H51A H 0.6425 0.9964 0.5055 0.173 Uiso 1 1 calc R
H51B H 0.5735 1.0126 0.3491 0.173 Uiso 1 1 calc R
H51C H 0.7461 1.0222 0.4514 0.173 Uiso 1 1 calc R
C50 C 0.9822(8) 0.82131(10) 0.2072(6) 0.118(2) Uani 1 1 d .
H50A H 1.0773 0.8291 0.1793 0.177 Uiso 1 1 calc R
H50B H 0.9286 0.8060 0.1352 0.177 Uiso 1 1 calc R
H50C H 1.0155 0.8120 0.3054 0.177 Uiso 1 1 calc R
C49 C 0.7084(8) 0.83820(12) 0.2469(6) 0.1116(19) Uani 1 1 d .
H49A H 0.6485 0.8243 0.1707 0.167 Uiso 1 1 calc R
H49B H 0.6422 0.8562 0.2511 0.167 Uiso 1 1 calc R
H49C H 0.7343 0.8279 0.3428 0.167 Uiso 1 1 calc R
C21 C 0.8026(4) 0.68295(7) 0.7270(3) 0.0428(8) Uani 1 1 d .
C22 C 0.6473(4) 0.66728(8) 0.6311(4) 0.0466(8) Uani 1 1 d .
H22 H 0.6512 0.6648 0.5260 0.056 Uiso 1 1 calc R
C24 C 0.7518(4) 0.71725(8) 0.7313(4) 0.0475(8) Uani 1 1 d .
C18 C 0.6360(4) 0.63645(8) 0.7055(4) 0.0528(9) Uani 1 1 d .
H18 H 0.5226 0.6305 0.7027 0.063 Uiso 1 1 calc R
C28 C 0.7997(4) 0.73761(9) 0.6068(5) 0.0599(10) Uani 1 1 d .
H28 H 0.7019 0.7495 0.5554 0.072 Uiso 1 1 calc R
C30 C 0.9790(4) 0.69551(9) 0.5633(4) 0.0593(10) Uani 1 1 d .
H30 H 1.0749 0.6929 0.5317 0.071 Uiso 1 1 calc R
C20 C 0.7449(5) 0.64043(9) 0.8661(4) 0.0555(9) Uani 1 1 d .
H20 H 0.6804 0.6382 0.9406 0.067 Uiso 1 1 calc R
C23 C 0.5676(4) 0.71516(8) 0.6999(4) 0.0504(9) Uani 1 1 d .
C25 C 0.8306(5) 0.73406(9) 0.8824(5) 0.0697(11) Uani 1 1 d .
H25A H 0.7535 0.7351 0.9450 0.084 Uiso 1 1 calc R
H25B H 0.9290 0.7233 0.9374 0.084 Uiso 1 1 calc R
C31 C 0.9549(4) 0.67835(8) 0.6736(4) 0.0476(8) Uani 1 1 d .
H31 H 1.0319 0.6634 0.7184 0.057 Uiso 1 1 calc R
C29 C 0.8553(5) 0.71908(9) 0.4877(4) 0.0618(10) Uani 1 1 d .
H29 H 0.7591 0.7078 0.4285 0.074 Uiso 1 1 calc R
C19 C 0.8182(5) 0.59578(8) 0.7615(4) 0.0603(10) Uani 1 1 d .
C32 C 0.9691(5) 0.58565(10) 0.7156(6) 0.0857(14) Uani 1 1 d .
H32A H 1.0375 0.5734 0.7946 0.129 Uiso 1 1 calc R
H32B H 1.0291 0.6036 0.6976 0.129 Uiso 1 1 calc R
H32C H 0.9372 0.5735 0.6252 0.129 Uiso 1 1 calc R
C34 C 0.9177(7) 0.74004(12) 0.3776(6) 0.0956(15) Uani 1 1 d .
H34A H 0.9348 0.7277 0.2958 0.143 Uiso 1 1 calc R
H34B H 1.0196 0.7496 0.4297 0.143 Uiso 1 1 calc R
H34C H 0.8374 0.7558 0.3388 0.143 Uiso 1 1 calc R
C33 C 0.7219(7) 0.56838(10) 0.7978(7) 0.0941(16) Uani 1 1 d .
H33A H 0.6232 0.5757 0.8209 0.141 Uiso 1 1 calc R
H33B H 0.7880 0.5574 0.8830 0.141 Uiso 1 1 calc R
H33C H 0.6935 0.5547 0.7125 0.141 Uiso 1 1 calc R
C27 C 0.9268(6) 0.76069(9) 0.6961(6) 0.0832(14) Uani 1 1 d .
H27A H 1.0367 0.7519 0.7190 0.100 Uiso 1 1 calc R
H27B H 0.9259 0.7798 0.6400 0.100 Uiso 1 1 calc R
C26 C 0.8728(6) 0.76650(10) 0.8385(6) 0.0872(15) Uani 1 1 d .
H26A H 0.7775 0.7801 0.8197 0.105 Uiso 1 1 calc R
H26B H 0.9610 0.7756 0.9163 0.105 Uiso 1 1 calc R
C42 C 0.8102(5) 0.97689(8) -0.0455(4) 0.0593(10) Uani 1 1 d .
H42A H 0.8932 0.9749 -0.1014 0.071 Uiso 1 1 calc R
H42B H 0.7179 0.9636 -0.0912 0.071 Uiso 1 1 calc R
C43 C 0.7547(6) 1.01032(10) -0.0448(6) 0.0846(14) Uani 1 1 d .
H43A H 0.8463 1.0246 -0.0349 0.102 Uiso 1 1 calc R
H43B H 0.6702 1.0153 -0.1356 0.102 Uiso 1 1 calc R
C44 C 0.6874(6) 1.01120(10) 0.0927(6) 0.0866(15) Uani 1 1 d .
H44A H 0.5803 1.0012 0.0725 0.104 Uiso 1 1 calc R
H44B H 0.6771 1.0324 0.1246 0.104 Uiso 1 1 calc R

loop_
_atom_site_aniso_label
_atom_site_aniso_U_11
_atom_site_aniso_U_22
_atom_site_aniso_U_33
_atom_site_aniso_U_23
_atom_site_aniso_U_13
_atom_site_aniso_U_12
O1 0.0696(16) 0.0328(13) 0.088(2) 0.0094(13) -0.0055(14) -0.0053(12)
O2 0.0537(14) 0.0413(13) 0.0715(17) 0.0005(12) 0.0132(12) -0.0097(11)
O3 0.0364(11) 0.0349(12) 0.0718(16) -0.0057(11) 0.0048(10) 0.0063(9)
O4 0.0711(15) 0.0454(14) 0.0502(14) 0.0039(12) 0.0201(12) 0.0072(12)
O5 0.115(2) 0.0521(17) 0.091(2) 0.0193(16) 0.0602(18) 0.0074(16)
O6 0.0782(17) 0.0447(15) 0.0592(16) -0.0074(13) 0.0067(13) 0.0051(13)
O7 0.109(2) 0.0548(17) 0.0600(17) 0.0033(14) -0.0077(15) 0.0256(16)
O8 0.0632(14) 0.0473(14) 0.0398(13) 0.0045(11) 0.0020(10) -0.0044(11)
O9 0.0482(13) 0.0549(15) 0.0626(15) -0.0022(12) 0.0049(11) 0.0044(11)
O10 0.0651(16) 0.0624(17) 0.096(2) -0.0034(16) 0.0264(15) 0.0169(14)
O11 0.136(3) 0.0436(15) 0.0407(15) 0.0029(12) -0.0044(15) -0.0105(16)
O12 0.132(3) 0.0422(15) 0.0460(16) 0.0017(13) -0.0080(15) -0.0178(15)
O13 0.0765(16) 0.0364(13) 0.0404(13) -0.0013(11) -0.0027(11) 0.0072(11)
O14 0.0528(14) 0.0535(15) 0.0653(16) -0.0083(13) 0.0046(12) 0.0030(12)
O15 0.0687(18) 0.0672(18) 0.092(2) -0.0052(16) 0.0323(16) -0.0193(15)
O16 0.0516(14) 0.0374(13) 0.0910(19) -0.0055(13) 0.0054(12) 0.0064(11)
O17 0.0606(16) 0.0367(14) 0.111(2) -0.0125(14) -0.0104(14) -0.0006(12)
O18 0.0429(13) 0.0396(13) 0.0889(19) 0.0125(13) -0.0094(12) -0.0078(10)
O19 0.0606(14) 0.0431(14) 0.0476(14) -0.0032(11) 0.0066(11) 0.0005(11)
O20 0.0843(18) 0.0537(16) 0.0705(18) -0.0124(14) 0.0338(14) 0.0026(14)
C56 0.0433(17) 0.0407(19) 0.051(2) -0.0040(16) 0.0052(15) 0.0016(15)
C52 0.059(2) 0.0351(18) 0.059(2) 0.0071(17) 0.0101(16) 0.0068(16)
C54 0.0470(19) 0.0287(18) 0.083(3) 0.0016(18) 0.0166(17) -0.0058(15)
C57 0.0463(19) 0.043(2) 0.055(2) -0.0098(18) 0.0178(16) -0.0075(16)
C55 0.0428(18) 0.0286(17) 0.051(2) -0.0050(15) 0.0005(15) 0.0009(13)
C62 0.057(2) 0.0328(18) 0.054(2) -0.0048(16) 0.0113(16) -0.0074(15)
C63 0.050(2) 0.058(2) 0.067(2) 0.008(2) 0.0157(17) -0.0002(18)
C65 0.068(2) 0.0361(19) 0.049(2) -0.0074(16) -0.0036(18) 0.0128(18)
C58 0.0435(17) 0.0322(17) 0.055(2) -0.0029(15) 0.0119(15) 0.0022(14)
C64 0.070(3) 0.059(2) 0.055(2) -0.001(2) 0.0221(19) 0.016(2)
C59 0.050(2) 0.040(2) 0.071(2) 0.0060(18) 0.0122(17) 0.0106(16)
C61 0.083(3) 0.0352(19) 0.072(3) 0.0122(19) 0.023(2) 0.0076(18)
C53 0.067(2) 0.037(2) 0.071(3) -0.0023(18) 0.0115(19) 0.0004(18)
C60 0.069(2) 0.041(2) 0.080(3) 0.0063(19) 0.012(2) 0.0150(18)
C67 0.133(4) 0.060(3) 0.098(4) -0.010(3) 0.030(3) 0.001(3)
C68 0.076(3) 0.094(4) 0.122(4) 0.013(3) 0.052(3) -0.010(3)
C66 0.118(4) 0.039(2) 0.107(4) 0.003(2) 0.030(3) -0.001(2)
C39 0.061(2) 0.044(2) 0.042(2) -0.0040(16) 0.0063(16) -0.0004(16)
C11 0.0387(16) 0.0373(18) 0.0488(19) 0.0042(15) 0.0093(14) 0.0114(13)
C6 0.0371(16) 0.0350(17) 0.053(2) 0.0014(15) 0.0128(14) -0.0006(13)
C8 0.0510(19) 0.0328(17) 0.0396(18) 0.0024(14) 0.0033(14) 0.0012(15)
C10 0.0409(17) 0.051(2) 0.0442(19) -0.0055(16) 0.0116(14) 0.0055(15)
C4 0.0406(17) 0.0456(19) 0.0449(19) 0.0011(16) 0.0126(14) -0.0013(15)
C40 0.056(2) 0.043(2) 0.051(2) -0.0149(17) 0.0157(17) 0.0020(17)
C5 0.0490(19) 0.042(2) 0.066(2) 0.0073(19) 0.0303(17) 0.0087(16)
C41 0.053(2) 0.0388(18) 0.052(2) 0.0019(16) 0.0156(16) 0.0014(15)
C3 0.052(2) 0.044(2) 0.052(2) -0.0073(17) 0.0173(16) -0.0035(15)
C7 0.0339(16) 0.0319(17) 0.0454(18) -0.0032(14) 0.0056(13) 0.0009(13)
C38 0.058(2) 0.0330(17) 0.0388(19) 0.0002(15) 0.0045(15) 0.0010(15)
C9 0.053(2) 0.052(2) 0.047(2) 0.0009(17) 0.0207(16) -0.0035(17)
C48 0.057(2) 0.049(2) 0.055(2) 0.0099(18) 0.0068(17) -0.0148(17)
C14 0.0444(19) 0.0384(19) 0.076(3) -0.0015(18) 0.0062(17) 0.0028(15)
C35 0.079(3) 0.039(2) 0.053(2) 0.0013(18) -0.0105(19) 0.0093(19)
C2 0.0407(17) 0.0323(18) 0.073(2) 0.0012(17) 0.0216(16) 0.0066(14)
C47 0.057(2) 0.087(3) 0.064(3) 0.002(2) 0.0264(19) -0.001(2)
C17 0.049(2) 0.080(3) 0.072(3) -0.004(2) 0.0224(18) 0.0063(19)
C12 0.060(2) 0.043(2) 0.072(3) -0.0102(19) 0.0127(19) 0.0064(17)
C13 0.062(2) 0.041(2) 0.079(3) -0.0080(19) 0.0056(19) -0.0007(17)
C45 0.060(2) 0.039(2) 0.083(3) -0.008(2) 0.022(2) 0.0013(17)
C15 0.091(3) 0.041(2) 0.106(4) 0.002(2) 0.043(3) 0.001(2)
C36 0.132(4) 0.038(2) 0.047(2) -0.0014(18) -0.001(2) -0.007(2)
C37 0.086(3) 0.037(2) 0.045(2) -0.0064(16) 0.0105(18) 0.0087(19)
C1 0.062(2) 0.0267(17) 0.072(3) -0.0030(17) 0.0166(19) -0.0015(16)
C46 0.066(3) 0.068(3) 0.077(3) -0.013(2) 0.026(2) 0.007(2)
C16 0.122(4) 0.051(2) 0.070(3) 0.003(2) 0.034(3) -0.003(2)
C51 0.122(4) 0.113(4) 0.133(5) -0.038(4) 0.071(4) 0.013(4)
C50 0.203(6) 0.043(3) 0.094(4) 0.004(3) 0.012(4) 0.021(3)
C49 0.169(6) 0.077(3) 0.082(4) 0.003(3) 0.019(4) -0.043(4)
C21 0.0472(18) 0.0397(18) 0.0359(17) 0.0010(15) 0.0004(14) -0.0008(15)
C22 0.0496(19) 0.0427(19) 0.0433(19) -0.0034(16) 0.0046(15) -0.0006(16)
C24 0.0500(19) 0.0421(19) 0.048(2) -0.0026(16) 0.0089(15) 0.0014(15)
C18 0.051(2) 0.045(2) 0.060(2) -0.0041(18) 0.0109(17) -0.0018(16)
C28 0.056(2) 0.048(2) 0.073(3) 0.012(2) 0.0129(18) 0.0051(17)
C30 0.054(2) 0.061(2) 0.069(3) -0.007(2) 0.0269(19) -0.0051(18)
C20 0.074(2) 0.047(2) 0.048(2) 0.0037(17) 0.0190(18) 0.0006(19)
C23 0.056(2) 0.045(2) 0.050(2) 0.0017(17) 0.0126(16) 0.0075(17)
C25 0.076(3) 0.055(2) 0.069(3) -0.019(2) 0.002(2) 0.004(2)
C31 0.0461(19) 0.0389(19) 0.056(2) -0.0077(17) 0.0109(15) 0.0028(15)
C29 0.068(2) 0.057(2) 0.060(2) 0.007(2) 0.0154(19) -0.0100(19)
C19 0.079(3) 0.039(2) 0.059(2) -0.0004(19) 0.011(2) 0.0074(19)
C32 0.083(3) 0.065(3) 0.111(4) 0.002(3) 0.028(3) 0.012(2)
C34 0.108(4) 0.086(3) 0.100(4) 0.027(3) 0.039(3) -0.012(3)
C33 0.120(4) 0.050(3) 0.129(4) 0.010(3) 0.063(3) 0.001(2)
C27 0.091(3) 0.039(2) 0.125(4) -0.011(2) 0.038(3) -0.013(2)
C26 0.097(3) 0.053(3) 0.111(4) -0.028(3) 0.025(3) -0.015(2)
C42 0.069(2) 0.042(2) 0.067(3) 0.0132(18) 0.0158(19) -0.0021(17)
C43 0.098(3) 0.057(3) 0.100(4) 0.028(3) 0.027(3) 0.016(2)
C44 0.092(3) 0.043(2) 0.125(4) 0.005(3) 0.030(3) 0.021(2)

loop_
_atom_type_symbol
_atom_type_description
_atom_type_scat_dispersion_real
_atom_type_scat_dispersion_imag
_atom_type_scat_source
C C 0.0033 0.0016 'International Tables Vol C Tables 4.2.6.8 and 6.1.1.4'
H H 0.0000 0.0000 'International Tables Vol C Tables 4.2.6.8 and 6.1.1.4'
O O 0.0106 0.0060 'International Tables Vol C Tables 4.2.6.8 and 6.1.1.4'

loop_
_geom_angle_atom_site_label_1
_geom_angle_atom_site_label_2
_geom_angle_atom_site_label_3
_geom_angle
C2 O1 C1 110.2(3)
C3 O2 C1 107.6(3)
C2 O3 C7 110.9(2)
C5 O4 C4 110.7(3)
C18 O6 C19 108.1(3)
C20 O7 C19 109.8(3)
C20 O8 C21 111.4(2)
C23 O9 C22 110.6(3)
C35 O11 C36 107.6(3)
C37 O12 C36 109.9(3)
C37 O13 C38 111.5(2)
C40 O14 C39 111.8(3)
C53 O16 C52 107.9(3)
C54 O17 C53 110.4(3)
C54 O18 C55 111.7(2)
C57 O19 C56 110.4(2)
O19 C56 C52 109.0(3)
O19 C56 C55 106.0(2)
C52 C56 C55 105.5(3)
O19 C56 H56 112.0
C52 C56 H56 112.0
C55 C56 H56 112.0
O16 C52 C56 109.0(3)
O16 C52 C54 102.4(3)
C56 C52 C54 104.3(3)
O16 C52 H52 113.4
C56 C52 H52 113.4
C54 C52 H52 113.4
O17 C54 O18 111.8(3)
O17 C54 C52 105.6(3)
O18 C54 C52 107.8(3)
O17 C54 H54 110.5
O18 C54 H54 110.5
C52 C54 H54 110.5
O20 C57 O19 120.2(3)
O20 C57 C58 128.0(3)
O19 C57 C58 111.8(3)
O18 C55 C65 112.8(3)
O18 C55 C56 103.5(3)
C65 C55 C56 115.3(3)
O18 C55 C58 107.5(2)
C65 C55 C58 113.4(3)
C56 C55 C58 103.3(3)
C61 C62 C63 115.0(3)
C61 C62 C58 104.2(3)
C63 C62 C58 113.6(3)
C61 C62 H62 107.9
C63 C62 H62 107.9
C58 C62 H62 107.9
C64 C63 C62 110.2(3)
C64 C63 C68 113.5(4)
C62 C63 C68 111.3(3)
C64 C63 H63 107.2
C62 C63 H63 107.2
C68 C63 H63 107.2
C64 C65 C55 120.8(3)
C64 C65 H65 119.6
C55 C65 H65 119.6
C57 C58 C55 102.7(3)
C57 C58 C59 111.7(3)
C55 C58 C59 113.5(3)
C57 C58 C62 110.0(3)
C55 C58 C62 114.4(3)
C59 C58 C62 104.7(3)
C65 C64 C63 120.9(3)
C65 C64 H64 119.6
C63 C64 H64 119.6
C60 C59 C58 105.5(3)
C60 C59 H59A 110.6
C58 C59 H59A 110.6
C60 C59 H59B 110.6
C58 C59 H59B 110.6
H59A C59 H59B 108.8
C60 C61 C62 104.0(3)
C60 C61 H61A 110.9
C62 C61 H61A 110.9
C60 C61 H61B 110.9
C62 C61 H61B 110.9
H61A C61 H61B 109.0
O17 C53 O16 104.1(3)
O17 C53 C67 109.6(4)
O16 C53 C67 109.0(3)
O17 C53 C66 109.8(3)
O16 C53 C66 111.4(3)
C67 C53 C66 112.7(3)
C61 C60 C59 102.9(3)
C61 C60 H60A 111.2
C59 C60 H60A 111.2
C61 C60 H60B 111.2
C59 C60 H60B 111.2
H60A C60 H60B 109.1
C53 C67 H67A 109.5
C53 C67 H67B 109.5
H67A C67 H67B 109.5
C53 C67 H67C 109.5
H67A C67 H67C 109.5
H67B C67 H67C 109.5
C63 C68 H68A 109.5
C63 C68 H68B 109.5
H68A C68 H68B 109.5
C63 C68 H68C 109.5
H68A C68 H68C 109.5
H68B C68 H68C 109.5
C53 C66 H66A 109.5
C53 C66 H66B 109.5
H66A C66 H66B 109.5
C53 C66 H66C 109.5
H66A C66 H66C 109.5
H66B C66 H66C 109.5
O14 C39 C35 110.0(3)
O14 C39 C38 104.9(3)
C35 C39 C38 105.7(3)
O14 C39 H39 112.0
C35 C39 H39 112.0
C38 C39 H39 112.0
C12 C11 C10 115.3(3)
C12 C11 C6 104.4(3)
C10 C11 C6 113.6(3)
C12 C11 H11 107.7
C10 C11 H11 107.7
C6 C11 H11 107.7
C5 C6 C14 112.5(3)
C5 C6 C7 101.8(3)
C14 C6 C7 115.2(3)
C5 C6 C11 110.9(3)
C14 C6 C11 104.3(3)
C7 C6 C11 112.5(2)
C9 C8 C7 119.8(3)
C9 C8 H8 120.1
C7 C8 H8 120.1
C9 C10 C17 113.8(3)
C9 C10 C11 109.4(3)
C17 C10 C11 112.3(3)
C9 C10 H10 107.0
C17 C10 H10 107.0
C11 C10 H10 107.0
O4 C4 C3 109.4(3)
O4 C4 C7 104.8(2)
C3 C4 C7 105.0(3)
O4 C4 H4 112.3
C3 C4 H4 112.3
C7 C4 H4 112.3
O15 C40 O14 120.5(3)
O15 C40 C41 129.3(4)
O14 C40 C41 110.1(3)
O5 C5 O4 119.9(3)
O5 C5 C6 128.9(3)
O4 C5 C6 111.2(3)
C40 C41 C38 102.7(3)
C40 C41 C42 111.8(3)
C38 C41 C42 113.6(3)
C40 C41 C45 110.3(3)
C38 C41 C45 113.9(3)
C42 C41 C45 104.7(3)
O2 C3 C4 108.7(3)
O2 C3 C2 104.3(3)
C4 C3 C2 103.9(3)
O2 C3 H3 113.0
C4 C3 H3 113.0
C2 C3 H3 113.0
O3 C7 C8 113.1(3)
O3 C7 C4 103.2(2)
C8 C7 C4 115.1(2)
O3 C7 C6 108.0(2)
C8 C7 C6 113.3(3)
C4 C7 C6 103.1(2)
O13 C38 C48 112.7(3)
O13 C38 C41 107.0(3)
C48 C38 C41 113.7(3)
O13 C38 C39 102.7(3)
C48 C38 C39 115.3(3)
C41 C38 C39 104.3(3)
C8 C9 C10 120.6(3)
C8 C9 H9 119.7
C10 C9 H9 119.7
C47 C48 C38 119.7(3)
C47 C48 H48 120.1
C38 C48 H48 120.1
C13 C14 C6 105.8(3)
C13 C14 H14A 110.6
C6 C14 H14A 110.6
C13 C14 H14B 110.6
C6 C14 H14B 110.6
H14A C14 H14B 108.7
O11 C35 C39 109.3(3)
O11 C35 C37 103.9(3)
C39 C35 C37 104.3(3)
O11 C35 H35 112.9
C39 C35 H35 112.9
C37 C35 H35 112.9
O1 C2 O3 112.1(3)
O1 C2 C3 104.8(3)
O3 C2 C3 108.0(2)
O1 C2 H2 110.6
O3 C2 H2 110.6
C3 C2 H2 110.6
C48 C47 C46 121.1(4)
C48 C47 H47 119.5
C46 C47 H47 119.5
C10 C17 H17A 109.5
C10 C17 H17B 109.5
H17A C17 H17B 109.5
C10 C17 H17C 109.5
H17A C17 H17C 109.5
H17B C17 H17C 109.5
C13 C12 C11 104.4(3)
C13 C12 H12A 110.9
C11 C12 H12A 110.9
C13 C12 H12B 110.9
C11 C12 H12B 110.9
H12A C12 H12B 108.9
C12 C13 C14 103.2(3)
C12 C13 H13A 111.1
C14 C13 H13A 111.1
C12 C13 H13B 111.1
C14 C13 H13B 111.1
H13A C13 H13B 109.1
C44 C45 C46 116.3(4)
C44 C45 C41 104.5(3)
C46 C45 C41 113.7(3)
C44 C45 H45 107.3
C46 C45 H45 107.3
C41 C45 H45 107.3
C1 C15 H15A 109.5
C1 C15 H15B 109.5
H15A C15 H15B 109.5
C1 C15 H15C 109.5
H15A C15 H15C 109.5
H15B C15 H15C 109.5
O12 C36 O11 104.0(3)
O12 C36 C49 108.7(4)
O11 C36 C49 109.1(4)
O12 C36 C50 110.3(4)
O11 C36 C50 110.2(4)
C49 C36 C50 114.1(4)
O12 C37 O13 111.2(3)
O12 C37 C35 104.5(3)
O13 C37 C35 107.6(3)
O12 C37 H37 111.1
O13 C37 H37 111.1
C35 C37 H37 111.1
O2 C1 O1 104.5(2)
O2 C1 C16 109.4(3)
O1 C1 C16 109.7(3)
O2 C1 C15 111.0(3)
O1 C1 C15 110.5(3)
C16 C1 C15 111.5(3)
C47 C46 C45 109.3(3)
C47 C46 C51 112.9(4)
C45 C46 C51 112.1(4)
C47 C46 H46 107.4
C45 C46 H46 107.4
C51 C46 H46 107.4
C1 C16 H16A 109.5
C1 C16 H16B 109.5
H16A C16 H16B 109.5
C1 C16 H16C 109.5
H16A C16 H16C 109.5
H16B C16 H16C 109.5
C46 C51 H51A 109.5
C46 C51 H51B 109.5
H51A C51 H51B 109.5
C46 C51 H51C 109.5
H51A C51 H51C 109.5
H51B C51 H51C 109.5
C36 C50 H50A 109.5
C36 C50 H50B 109.5
H50A C50 H50B 109.5
C36 C50 H50C 109.5
H50A C50 H50C 109.5
H50B C50 H50C 109.5
C36 C49 H49A 109.5
C36 C49 H49B 109.5
H49A C49 H49B 109.5
C36 C49 H49C 109.5
H49A C49 H49C 109.5
H49B C49 H49C 109.5
O8 C21 C31 112.3(3)
O8 C21 C22 103.0(2)
C31 C21 C22 115.3(3)
O8 C21 C24 107.9(3)
C31 C21 C24 113.7(3)
C22 C21 C24 103.7(3)
O9 C22 C18 109.5(3)
O9 C22 C21 105.3(3)
C18 C22 C21 105.7(3)
O9 C22 H22 112.0
C18 C22 H22 112.0
C21 C22 H22 112.0
C23 C24 C21 102.5(3)
C23 C24 C25 112.4(3)
C21 C24 C25 114.3(3)
C23 C24 C28 109.7(3)
C21 C24 C28 113.0(3)
C25 C24 C28 105.1(3)
O6 C18 C22 109.0(3)
O6 C18 C20 103.8(3)
C22 C18 C20 104.3(3)
O6 C18 H18 113.0
C22 C18 H18 113.0
C20 C18 H18 113.0
C29 C28 C27 115.1(3)
C29 C28 C24 114.4(3)
C27 C28 C24 104.2(3)
C29 C28 H28 107.6
C27 C28 H28 107.6
C24 C28 H28 107.6
C31 C30 C29 121.1(3)
C31 C30 H30 119.5
C29 C30 H30 119.5
O8 C20 O7 111.0(3)
O8 C20 C18 107.6(3)
O7 C20 C18 104.8(3)
O8 C20 H20 111.1
O7 C20 H20 111.1
C18 C20 H20 111.1
O10 C23 O9 119.9(3)
O10 C23 C24 128.5(3)
O9 C23 C24 111.6(3)
C26 C25 C24 105.4(4)
C26 C25 H25A 110.7
C24 C25 H25A 110.7
C26 C25 H25B 110.7
C24 C25 H25B 110.7
H25A C25 H25B 108.8
C30 C31 C21 119.6(3)
C30 C31 H31 120.2
C21 C31 H31 120.2
C30 C29 C28 109.2(3)
C30 C29 C34 113.0(4)
C28 C29 C34 112.5(3)
C30 C29 H29 107.3
C28 C29 H29 107.3
C34 C29 H29 107.3
O7 C19 O6 104.1(3)
O7 C19 C32 109.3(3)
O6 C19 C32 108.0(3)
O7 C19 C33 112.4(4)
O6 C19 C33 110.8(4)
C32 C19 C33 111.9(3)
C19 C32 H32A 109.5
C19 C32 H32B 109.5
H32A C32 H32B 109.5
C19 C32 H32C 109.5
H32A C32 H32C 109.5
H32B C32 H32C 109.5
C29 C34 H34A 109.5
C29 C34 H34B 109.5
H34A C34 H34B 109.5
C29 C34 H34C 109.5
H34A C34 H34C 109.5
H34B C34 H34C 109.5
C19 C33 H33A 109.5
C19 C33 H33B 109.5
H33A C33 H33B 109.5
C19 C33 H33C 109.5
H33A C33 H33C 109.5
H33B C33 H33C 109.5
C26 C27 C28 104.4(4)
C26 C27 H27A 110.9
C28 C27 H27A 110.9
C26 C27 H27B 110.9
C28 C27 H27B 110.9
H27A C27 H27B 108.9
C27 C26 C25 102.7(3)
C27 C26 H26A 111.2
C25 C26 H26A 111.2
C27 C26 H26B 111.2
C25 C26 H26B 111.2
H26A C26 H26B 109.1
C43 C42 C41 105.7(3)
C43 C42 H42A 110.6
C41 C42 H42A 110.6
C43 C42 H42B 110.6
C41 C42 H42B 110.6
H42A C42 H42B 108.7
C44 C43 C42 102.1(3)
C44 C43 H43A 111.4
C42 C43 H43A 111.4
C44 C43 H43B 111.4
C42 C43 H43B 111.4
H43A C43 H43B 109.2
C43 C44 C45 104.3(4)
C43 C44 H44A 110.9
C45 C44 H44A 110.9
C43 C44 H44B 110.9
C45 C44 H44B 110.9
H44A C44 H44B 108.9

loop_
_geom_bond_atom_site_label_1
_geom_bond_atom_site_label_2
_geom_bond_distance
O1 C2 1.389(4)
O1 C1 1.427(4)
O2 C3 1.409(4)
O2 C1 1.417(4)
O3 C2 1.403(4)
O3 C7 1.439(3)
O4 C5 1.353(4)
O4 C4 1.451(4)
O5 C5 1.194(4)
O6 C18 1.413(4)
O6 C19 1.423(4)
O7 C20 1.403(5)
O7 C19 1.410(5)
O8 C20 1.400(4)
O8 C21 1.448(4)
O9 C23 1.351(4)
O9 C22 1.452(4)
O10 C23 1.195(4)
O11 C35 1.400(5)
O11 C36 1.420(5)
O12 C37 1.389(5)
O12 C36 1.413(5)
O13 C37 1.398(4)
O13 C38 1.453(4)
O14 C40 1.367(4)
O14 C39 1.440(4)
O15 C40 1.181(4)
O16 C53 1.419(4)
O16 C52 1.419(4)
O17 C54 1.383(4)
O17 C53 1.417(4)
O18 C54 1.400(4)
O18 C55 1.441(4)
O19 C57 1.348(4)
O19 C56 1.448(4)
O20 C57 1.204(4)
C56 C52 1.493(5)
C56 C55 1.535(5)
C56 H56 0.9800
C52 C54 1.528(5)
C52 H52 0.9800
C54 H54 0.9800
C57 C58 1.508(5)
C55 C65 1.482(5)
C55 C58 1.542(4)
C62 C61 1.528(5)
C62 C63 1.533(5)
C62 C58 1.571(5)
C62 H62 0.9800
C63 C64 1.479(5)
C63 C68 1.537(5)
C63 H63 0.9800
C65 C64 1.319(5)
C65 H65 0.9300
C58 C59 1.554(4)
C64 H64 0.9300
C59 C60 1.516(5)
C59 H59A 0.9700
C59 H59B 0.9700
C61 C60 1.504(5)
C61 H61A 0.9700
C61 H61B 0.9700
C53 C67 1.498(6)
C53 C66 1.501(6)
C60 H60A 0.9700
C60 H60B 0.9700
C67 H67A 0.9600
C67 H67B 0.9600
C67 H67C 0.9600
C68 H68A 0.9600
C68 H68B 0.9600
C68 H68C 0.9600
C66 H66A 0.9600
C66 H66B 0.9600
C66 H66C 0.9600
C39 C35 1.500(5)
C39 C38 1.536(5)
C39 H39 0.9800
C11 C12 1.521(5)
C11 C10 1.544(5)
C11 C6 1.590(4)
C11 H11 0.9800
C6 C5 1.500(5)
C6 C14 1.543(5)
C6 C7 1.543(4)
C8 C9 1.307(5)
C8 C7 1.495(5)
C8 H8 0.9300
C10 C9 1.494(5)
C10 C17 1.527(5)
C10 H10 0.9800
C4 C3 1.506(5)
C4 C7 1.533(4)
C4 H4 0.9800
C40 C41 1.514(5)
C41 C38 1.534(5)
C41 C42 1.546(5)
C41 C45 1.564(5)
C3 C2 1.525(5)
C3 H3 0.9800
C38 C48 1.495(5)
C9 H9 0.9300
C48 C47 1.304(5)
C48 H48 0.9300
C14 C13 1.508(5)
C14 H14A 0.9700
C14 H14B 0.9700
C35 C37 1.536(5)
C35 H35 0.9800
C2 H2 0.9800
C47 C46 1.495(6)
C47 H47 0.9300
C17 H17A 0.9600
C17 H17B 0.9600
C17 H17C 0.9600
C12 C13 1.502(5)
C12 H12A 0.9700
C12 H12B 0.9700
C13 H13A 0.9700
C13 H13B 0.9700
C45 C44 1.526(6)
C45 C46 1.531(6)
C45 H45 0.9800
C15 C1 1.514(5)
C15 H15A 0.9600
C15 H15B 0.9600
C15 H15C 0.9600
C36 C49 1.489(7)
C36 C50 1.521(7)
C37 H37 0.9800
C1 C16 1.504(6)
C46 C51 1.540(6)
C46 H46 0.9800
C16 H16A 0.9600
C16 H16B 0.9600
C16 H16C 0.9600
C51 H51A 0.9600
C51 H51B 0.9600
C51 H51C 0.9600
C50 H50A 0.9600
C50 H50B 0.9600
C50 H50C 0.9600
C49 H49A 0.9600
C49 H49B 0.9600
C49 H49C 0.9600
C21 C31 1.495(5)
C21 C22 1.531(4)
C21 C24 1.540(4)
C22 C18 1.506(5)
C22 H22 0.9800
C24 C23 1.502(5)
C24 C25 1.554(5)
C24 C28 1.572(5)
C18 C20 1.533(5)
C18 H18 0.9800
C28 C29 1.520(5)
C28 C27 1.533(6)
C28 H28 0.9800
C30 C31 1.310(5)
C30 C29 1.490(5)
C30 H30 0.9300
C20 H20 0.9800
C25 C26 1.520(6)
C25 H25A 0.9700
C25 H25B 0.9700
C31 H31 0.9300
C29 C34 1.543(6)
C29 H29 0.9800
C19 C32 1.499(6)
C19 C33 1.515(6)
C32 H32A 0.9600
C32 H32B 0.9600
C32 H32C 0.9600
C34 H34A 0.9600
C34 H34B 0.9600
C34 H34C 0.9600
C33 H33A 0.9600
C33 H33B 0.9600
C33 H33C 0.9600
C27 C26 1.510(7)
C27 H27A 0.9700
C27 H27B 0.9700
C26 H26A 0.9700
C26 H26B 0.9700
C42 C43 1.513(5)
C42 H42A 0.9700
C42 H42B 0.9700
C43 C44 1.510(7)
C43 H43A 0.9700
C43 H43B 0.9700
C44 H44A 0.9700
C44 H44B 0.9700
